data_4121858
loop_
_publ_author_name
'Robinson, Jerome R.'
'Fan, Xinyuan'
'Yadav, Jagjit'
'Carroll, Patrick J.'
'Wooten, Alfred J.'
'Peric\`as, Miquel A'
'Schelter, Eric J.'
'Walsh, Patrick J.'

_publ_section_title
;
 Air- and Water-Tolerant Rare Earth Guanidinium BINOLate Complexes as
 Practical Precatalysts in Multifunctional Asymmetric Catalysis.
;
_journal_issue 22
_journal_name_full 'Journal of the American Chemical Society'
_journal_page_first 8034
_journal_paper_doi 10.1021/ja502568g
_journal_volume 136
_journal_year 2014
_chemical_formula_sum 'C75 H78 N9 O6 Y'
_chemical_formula_weight 1290.37
_space_group_IT_number 197
_symmetry_cell_setting cubic
_symmetry_Int_Tables_number 197
_symmetry_space_group_name_Hall 'I 2 2 3'
_symmetry_space_group_name_H-M 'I 2 3'
_atom_sites_solution_hydrogens geom
_atom_sites_solution_primary direct
_audit_creation_method SHELXL-97
_cell_angle_alpha 90.00
_cell_angle_beta 90.00
_cell_angle_gamma 90.00
_cell_formula_units_Z 8
_cell_length_a 26.5809(8)
_cell_length_b 26.5809(8)
_cell_length_c 26.5809(8)
_cell_measurement_temperature 143(1)
_cell_volume 18780.6(10)
_computing_data_collection 'Bruker APEX2'
_computing_data_reduction 'Bruker SAINT'
_computing_structure_refinement 'SHELXL-97 (Sheldrick, 2008)'
_computing_structure_solution 'SHELXS-97 (Sheldrick, 2008)'
_diffrn_ambient_temperature 143(1)
_diffrn_measured_fraction_theta_full 1.000
_diffrn_measured_fraction_theta_max 1.000
_diffrn_measurement_device 'CCD Area Detector'
_diffrn_measurement_device_type 'Bruker APEXII'
_diffrn_measurement_method 'phi and omega scans'
_diffrn_radiation_monochromator graphite
_diffrn_radiation_source 'sealed tube'
_diffrn_radiation_type MoK\a
_diffrn_radiation_wavelength 0.71073
_diffrn_reflns_av_R_equivalents 0.0413
_diffrn_reflns_av_sigmaI/netI 0.0255
_diffrn_reflns_limit_h_max 34
_diffrn_reflns_limit_h_min -34
_diffrn_reflns_limit_k_max 33
_diffrn_reflns_limit_k_min -34
_diffrn_reflns_limit_l_max 34
_diffrn_reflns_limit_l_min -34
_diffrn_reflns_number 181663
_diffrn_reflns_theta_full 27.49
_diffrn_reflns_theta_max 27.49
_diffrn_reflns_theta_min 1.08
_exptl_absorpt_coefficient_mu 0.664
_exptl_absorpt_correction_T_max 0.7456
_exptl_absorpt_correction_T_min 0.6847
_exptl_absorpt_correction_type multi-scan
_exptl_absorpt_process_details '(SADABS; Sheldrick, 2007)'
_exptl_crystal_density_diffrn 0.913
_exptl_crystal_density_method 'not measured'
_exptl_crystal_F_000 5424
_exptl_crystal_size_max 0.35
_exptl_crystal_size_mid 0.35
_exptl_crystal_size_min 0.22
_refine_diff_density_max 0.339
_refine_diff_density_min -0.289
_refine_diff_density_rms 0.060
_refine_ls_abs_structure_details 'Flack H D (1983), Acta Cryst. A39, 876-881'
_refine_ls_abs_structure_Flack -0.006(6)
_refine_ls_extinction_method none
_refine_ls_goodness_of_fit_ref 1.051
_refine_ls_hydrogen_treatment constr
_refine_ls_matrix_type full
_refine_ls_number_parameters 279
_refine_ls_number_reflns 7174
_refine_ls_number_restraints 0
_refine_ls_restrained_S_all 1.051
_refine_ls_R_factor_all 0.0520
_refine_ls_R_factor_gt 0.0479
_refine_ls_shift/su_max 0.001
_refine_ls_shift/su_mean 0.000
_refine_ls_structure_factor_coef Fsqd
_refine_ls_weighting_details 'calc w=1/[\s^2^(Fo^2^)+(0.0826P)^2^+16.2498P] where P=(Fo^2^+2Fc^2^)/3'
_refine_ls_weighting_scheme calc
_refine_ls_wR_factor_gt 0.1349
_refine_ls_wR_factor_ref 0.1381
_reflns_number_gt 6510
_reflns_number_total 7174
_reflns_threshold_expression >2sigma(I)
_cod_data_source_file ja502568g_si_002.cif
_cod_data_source_block shelxl
_cod_depositor_comments
;
The following automatic conversions were performed:
'_atom_site_symetry_multiplicity' tag replaced with
'_atom_site_symmetry_multiplicity'.

Automatic conversion script
Id: cif_correct_tags 1440 2010-10-19 06:21:57Z saulius 

 Adding full bibliography for 4121856--4121859.cif.
;
_cod_original_sg_symbol_H-M 'I 23     '
_cod_database_code 4121858

loop_
_symmetry_equiv_pos_as_xyz
'x, y, z'
'y, z, x'
'z, x, y'
'x, -y, -z'
'y, -z, -x'
'z, -x, -y'
'-y, z, -x'
'-z, x, -y'
'-z, -x, y'
'-x, -y, z'
'-y, -z, x'
'-x, y, -z'
'x+1/2, y+1/2, z+1/2'
'y+1/2, z+1/2, x+1/2'
'z+1/2, x+1/2, y+1/2'
'x+1/2, -y+1/2, -z+1/2'
'y+1/2, -z+1/2, -x+1/2'
'z+1/2, -x+1/2, -y+1/2'
'-y+1/2, z+1/2, -x+1/2'
'-z+1/2, x+1/2, -y+1/2'
'-z+1/2, -x+1/2, y+1/2'
'-x+1/2, -y+1/2, z+1/2'
'-y+1/2, -z+1/2, x+1/2'
'-x+1/2, y+1/2, -z+1/2'

loop_
_atom_site_label
_atom_site_type_symbol
_atom_site_fract_x
_atom_site_fract_y
_atom_site_fract_z
_atom_site_U_iso_or_equiv
_atom_site_adp_type
_atom_site_occupancy
_atom_site_symmetry_multiplicity
_atom_site_calc_flag
_atom_site_refinement_flags
Y1 Y 0.207616(9) 0.207616(9) 0.207616(9) 0.03086(11) Uani 1 3 d S
O1 O 0.29122(7) 0.19828(6) 0.21976(6) 0.0308(3) Uani 1 1 d .
O2 O 0.23063(7) 0.18076(7) 0.13105(7) 0.0332(4) Uani 1 1 d .
C1 C 0.32227(9) 0.22092(9) 0.18793(10) 0.0307(5) Uani 1 1 d .
C2 C 0.34198(10) 0.26907(9) 0.20175(12) 0.0358(5) Uani 1 1 d .
H2 H 0.3346 0.2823 0.2333 0.048 Uiso 1 1 calc R
C3 C 0.37162(10) 0.29602(10) 0.16925(12) 0.0397(6) Uani 1 1 d .
H3 H 0.3841 0.3272 0.1791 0.053 Uiso 1 1 calc R
C4 C 0.38352(10) 0.27706(10) 0.12089(12) 0.0385(6) Uani 1 1 d .
C5 C 0.41389(11) 0.30445(12) 0.08586(14) 0.0473(8) Uani 1 1 d .
H5 H 0.4255 0.3362 0.0947 0.063 Uiso 1 1 calc R
C6 C 0.42611(11) 0.28532(15) 0.04030(13) 0.0538(9) Uani 1 1 d .
H6 H 0.4460 0.3038 0.0182 0.072 Uiso 1 1 calc R
C7 C 0.40865(12) 0.23779(13) 0.02679(12) 0.0462(7) Uani 1 1 d .
H7 H 0.4176 0.2246 -0.0044 0.062 Uiso 1 1 calc R
C8 C 0.37842(10) 0.20970(13) 0.05842(10) 0.0411(6) Uani 1 1 d .
H8 H 0.3663 0.1786 0.0479 0.055 Uiso 1 1 calc R
C9 C 0.36585(9) 0.22828(10) 0.10699(10) 0.0340(6) Uani 1 1 d .
C10 C 0.33525(9) 0.20046(9) 0.14133(9) 0.0297(5) Uani 1 1 d .
C11 C 0.31488(10) 0.14984(10) 0.12811(9) 0.0320(5) Uani 1 1 d .
C12 C 0.34783(11) 0.10716(11) 0.12195(10) 0.0364(6) Uani 1 1 d .
C13 C 0.40078(11) 0.11112(11) 0.12680(9) 0.0358(6) Uani 1 1 d .
H13 H 0.4151 0.1420 0.1348 0.048 Uiso 1 1 calc R
C14 C 0.43140(13) 0.07001(13) 0.11985(11) 0.0468(7) Uani 1 1 d .
H14 H 0.4661 0.0738 0.1228 0.062 Uiso 1 1 calc R
C15 C 0.41141(14) 0.02252(12) 0.10838(12) 0.0490(8) Uani 1 1 d .
H15 H 0.4326 -0.0048 0.1031 0.065 Uiso 1 1 calc R
C16 C 0.36028(15) 0.01684(12) 0.10512(13) 0.0528(8) Uani 1 1 d .
H16 H 0.3469 -0.0148 0.0986 0.070 Uiso 1 1 calc R
C17 C 0.32697(13) 0.05876(11) 0.11154(12) 0.0433(7) Uani 1 1 d .
C18 C 0.27472(14) 0.05361(12) 0.10716(14) 0.0525(8) Uani 1 1 d .
H18 H 0.2609 0.0222 0.1001 0.070 Uiso 1 1 calc R
C19 C 0.24374(12) 0.09445(12) 0.11316(13) 0.0462(7) Uani 1 1 d .
H19 H 0.2091 0.0902 0.1101 0.061 Uiso 1 1 calc R
C20 C 0.26346(10) 0.14345(10) 0.12398(10) 0.0327(5) Uani 1 1 d .
N1 N 0.27899(8) 0.09802(9) 0.24318(9) 0.0352(5) Uani 1 1 d .
H1a H 0.2476 0.0944 0.2364 0.047 Uiso 1 1 calc R
H1b H 0.2928 0.1272 0.2408 0.047 Uiso 1 1 calc R
N2 N 0.35498(9) 0.06511(8) 0.26767(9) 0.0353(5) Uani 1 1 d .
N3 N 0.28497(10) 0.01357(9) 0.26091(10) 0.0421(5) Uani 1 1 d .
C21 C 0.30577(10) 0.05913(10) 0.25705(9) 0.0331(5) Uani 1 1 d .
C22 C 0.37593(11) 0.11524(11) 0.27220(11) 0.0379(6) Uani 1 1 d .
H22a H 0.3832 0.1283 0.2393 0.057 Uiso 1 1 calc R
H22b H 0.4064 0.1139 0.2916 0.057 Uiso 1 1 calc R
H22c H 0.3521 0.1368 0.2887 0.057 Uiso 1 1 calc R
C23 C 0.39200(12) 0.02648(12) 0.25322(12) 0.0443(7) Uani 1 1 d .
H23a H 0.3748 -0.0024 0.2401 0.066 Uiso 1 1 calc R
H23b H 0.4113 0.0168 0.2822 0.066 Uiso 1 1 calc R
H23c H 0.4141 0.0398 0.2280 0.066 Uiso 1 1 calc R
C24 C 0.30008(14) -0.02267(10) 0.29952(12) 0.0492(8) Uani 1 1 d .
H24a H 0.3278 -0.0093 0.3184 0.074 Uiso 1 1 calc R
H24b H 0.3101 -0.0536 0.2838 0.074 Uiso 1 1 calc R
H24c H 0.2723 -0.0289 0.3217 0.074 Uiso 1 1 calc R
C25 C 0.23458(13) 0.00469(13) 0.24004(16) 0.0549(9) Uani 1 1 d .
H25a H 0.2096 0.0139 0.2645 0.082 Uiso 1 1 calc R
H25b H 0.2310 -0.0303 0.2317 0.082 Uiso 1 1 calc R
H25c H 0.2302 0.0247 0.2103 0.082 Uiso 1 1 calc R

loop_
_atom_site_aniso_label
_atom_site_aniso_U_11
_atom_site_aniso_U_22
_atom_site_aniso_U_33
_atom_site_aniso_U_23
_atom_site_aniso_U_13
_atom_site_aniso_U_12
Y1 0.03086(11) 0.03086(11) 0.03086(11) 0.00118(10) 0.00118(10) 0.00118(10)
O1 0.0310(8) 0.0326(8) 0.0287(8) -0.0027(6) -0.0013(7) 0.0017(7)
O2 0.0310(9) 0.0349(9) 0.0337(9) -0.0013(7) -0.0014(7) -0.0013(7)
C1 0.0290(12) 0.0295(12) 0.0337(12) 0.0000(9) -0.0024(9) 0.0003(9)
C2 0.0326(12) 0.0283(12) 0.0464(15) -0.0022(11) -0.0043(12) 0.0017(9)
C3 0.0316(12) 0.0241(12) 0.0634(18) 0.0039(12) -0.0088(12) -0.0034(10)
C4 0.0268(12) 0.0372(14) 0.0515(16) 0.0147(12) -0.0046(11) 0.0010(10)
C5 0.0313(13) 0.0436(16) 0.067(2) 0.0268(15) -0.0089(13) -0.0016(11)
C6 0.0338(14) 0.071(2) 0.0570(19) 0.0395(18) -0.0021(13) -0.0045(15)
C7 0.0398(15) 0.062(2) 0.0370(15) 0.0199(14) -0.0033(12) 0.0020(14)
C8 0.0316(12) 0.0586(17) 0.0332(13) 0.0171(13) -0.0053(10) 0.0026(13)
C9 0.0248(11) 0.0368(13) 0.0403(14) 0.0110(11) -0.0049(10) 0.0025(10)
C10 0.0286(11) 0.0302(12) 0.0302(11) 0.0048(9) -0.0019(9) -0.0008(9)
C11 0.0403(14) 0.0313(13) 0.0244(11) -0.0015(9) 0.0039(10) -0.0009(10)
C12 0.0421(14) 0.0373(14) 0.0297(12) 0.0026(11) 0.0059(11) 0.0034(11)
C13 0.0438(14) 0.0395(14) 0.0241(11) 0.0036(10) 0.0010(10) 0.0097(11)
C14 0.0495(17) 0.0581(19) 0.0328(14) 0.0072(13) 0.0001(12) 0.0190(14)
C15 0.061(2) 0.0457(17) 0.0398(16) 0.0021(13) 0.0102(14) 0.0224(15)
C16 0.075(2) 0.0375(16) 0.0461(17) -0.0083(13) 0.0142(16) 0.0050(15)
C17 0.0546(17) 0.0367(14) 0.0387(15) -0.0070(12) 0.0085(13) 0.0065(13)
C18 0.061(2) 0.0341(15) 0.062(2) -0.0216(14) 0.0079(16) -0.0038(13)
C19 0.0444(16) 0.0420(15) 0.0520(18) -0.0144(14) 0.0041(13) -0.0077(13)
C20 0.0374(13) 0.0342(13) 0.0266(12) -0.0024(10) 0.0033(10) -0.0021(10)
N1 0.0334(11) 0.0323(11) 0.0400(12) 0.0054(9) 0.0035(9) 0.0007(8)
N2 0.0393(12) 0.0327(11) 0.0339(11) -0.0050(9) 0.0030(9) 0.0116(9)
N3 0.0501(14) 0.0305(11) 0.0457(13) 0.0044(9) 0.0079(11) 0.0045(10)
C21 0.0423(14) 0.0289(12) 0.0282(12) -0.0003(9) 0.0082(10) 0.0062(10)
C22 0.0366(14) 0.0352(13) 0.0420(14) -0.0070(11) -0.0007(11) 0.0067(11)
C23 0.0421(15) 0.0462(16) 0.0446(16) -0.0066(13) 0.0040(12) 0.0157(13)
C24 0.076(2) 0.0271(12) 0.0443(16) 0.0031(11) 0.0205(16) 0.0100(13)
C25 0.0460(18) 0.0406(16) 0.078(2) 0.0010(16) 0.0046(16) -0.0090(14)

loop_
_atom_type_symbol
_atom_type_description
_atom_type_scat_dispersion_real
_atom_type_scat_dispersion_imag
_atom_type_scat_source
C C 0.0033 0.0016 'International Tables Vol C Tables 4.2.6.8 and 6.1.1.4'
H H 0.0000 0.0000 'International Tables Vol C Tables 4.2.6.8 and 6.1.1.4'
N N 0.0061 0.0033 'International Tables Vol C Tables 4.2.6.8 and 6.1.1.4'
O O 0.0106 0.0060 'International Tables Vol C Tables 4.2.6.8 and 6.1.1.4'
Cl Cl 0.1484 0.1585 'International Tables Vol C Tables 4.2.6.8 and 6.1.1.4'
Y Y -2.7962 3.5667 'International Tables Vol C Tables 4.2.6.8 and 6.1.1.4'

loop_
_geom_angle_atom_site_label_1
_geom_angle_atom_site_label_2
_geom_angle_atom_site_label_3
_geom_angle
_geom_angle_site_symmetry_1
_geom_angle_site_symmetry_3
O2 Y1 O2 92.61(7) 2 .
O2 Y1 O2 92.61(7) 2 3
O2 Y1 O2 92.61(7) . 3
O2 Y1 O1 80.00(6) 2 2
O2 Y1 O1 165.57(6) . 2
O2 Y1 O1 100.05(6) 3 2
O2 Y1 O1 100.05(6) 2 .
O2 Y1 O1 80.00(6) . .
O2 Y1 O1 165.57(6) 3 .
O1 Y1 O1 89.03(6) 2 .
O2 Y1 O1 165.57(6) 2 3
O2 Y1 O1 100.05(6) . 3
O2 Y1 O1 80.00(6) 3 3
O1 Y1 O1 89.03(6) 2 3
O1 Y1 O1 89.03(6) . 3
C1 O1 Y1 118.10(15) . .
C20 O2 Y1 122.89(16) . .
O1 C1 C10 122.9(2) . .
O1 C1 C2 118.0(2) . .
C10 C1 C2 119.1(2) . .
C3 C2 C1 121.1(3) . .
C2 C3 C4 120.9(3) . .
C3 C4 C9 119.0(2) . .
C3 C4 C5 122.3(3) . .
C9 C4 C5 118.6(3) . .
C6 C5 C4 121.8(3) . .
C5 C6 C7 119.5(3) . .
C8 C7 C6 121.8(3) . .
C7 C8 C9 120.1(3) . .
C8 C9 C4 118.2(3) . .
C8 C9 C10 122.3(3) . .
C4 C9 C10 119.5(3) . .
C1 C10 C9 120.4(2) . .
C1 C10 C11 118.1(2) . .
C9 C10 C11 121.5(2) . .
C20 C11 C12 119.7(3) . .
C20 C11 C10 119.2(2) . .
C12 C11 C10 121.0(2) . .
C13 C12 C17 118.1(3) . .
C13 C12 C11 122.3(3) . .
C17 C12 C11 119.7(3) . .
C14 C13 C12 121.1(3) . .
C13 C14 C15 121.3(3) . .
C16 C15 C14 119.2(3) . .
C15 C16 C17 121.3(3) . .
C18 C17 C12 119.3(3) . .
C18 C17 C16 121.8(3) . .
C12 C17 C16 118.9(3) . .
C19 C18 C17 120.6(3) . .
C18 C19 C20 121.5(3) . .
O2 C20 C11 123.0(2) . .
O2 C20 C19 117.7(2) . .
C11 C20 C19 119.3(3) . .
C21 N2 C22 119.9(2) . .
C21 N2 C23 120.8(2) . .
C22 N2 C23 113.9(2) . .
C21 N3 C24 122.5(3) . .
C21 N3 C25 119.6(2) . .
C24 N3 C25 114.2(3) . .
N1 C21 N3 120.9(3) . .
N1 C21 N2 119.6(2) . .
N3 C21 N2 119.5(2) . .

loop_
_geom_bond_atom_site_label_1
_geom_bond_atom_site_label_2
_geom_bond_distance
_geom_bond_site_symmetry_2
Y1 O2 2.2418(19) 2
Y1 O2 2.2418(19) .
Y1 O2 2.2418(19) 3
Y1 O1 2.2593(18) 2
Y1 O1 2.2593(18) .
Y1 O1 2.2593(18) 3
O1 C1 1.326(3) .
O2 C20 1.334(3) .
C1 C10 1.396(4) .
C1 C2 1.431(4) .
C2 C3 1.371(4) .
C3 C4 1.417(5) .
C4 C9 1.428(4) .
C4 C5 1.431(4) .
C5 C6 1.353(5) .
C6 C7 1.393(5) .
C7 C8 1.382(4) .
C8 C9 1.422(4) .
C9 C10 1.429(4) .
C10 C11 1.492(4) .
C11 C20 1.382(4) .
C11 C12 1.443(4) .
C12 C13 1.417(4) .
C12 C17 1.428(4) .
C13 C14 1.375(4) .
C14 C15 1.403(5) .
C15 C16 1.370(5) .
C16 C17 1.433(4) .
C17 C18 1.400(5) .
C18 C19 1.372(5) .
C19 C20 1.433(4) .
N1 C21 1.308(3) .
N2 C21 1.347(4) .
N2 C22 1.449(4) .
N2 C23 1.473(3) .
N3 C21 1.335(4) .
N3 C24 1.464(4) .
N3 C25 1.469(4) .

loop_
_geom_hbond_atom_site_label_D
_geom_hbond_atom_site_label_H
_geom_hbond_atom_site_label_A
_geom_hbond_distance_DH
_geom_hbond_distance_HA
_geom_hbond_distance_DA
_geom_hbond_angle_DHA
_geom_hbond_site_symmetry_A
N1 H1a O2 0.86 2.03 2.775(3) 144.3 2
N1 H1b O1 0.86 1.97 2.756(3) 151.1 .

loop_
_platon_squeeze_void_nr
_platon_squeeze_void_average_x
_platon_squeeze_void_average_y
_platon_squeeze_void_average_z
_platon_squeeze_void_volume
_platon_squeeze_void_count_electrons
_platon_squeeze_void_content
1 -0.002 -0.003 -0.002 3568 1224 ' '
2 0.502 -0.029 0.476 3568 1224 ' '
